data_7200447
loop_
_publ_author_name
'Koner, Rajesh'
'Goldberg, Israel'

_publ_section_title
;
 Supramolecular reactivity of naphthalene-1,4,5,8-tetracarboxylic acid
 towards transition metal ions: coordination polymers and discrete
 complexes with CuII, NiII and CoII
;
_journal_issue 2
_journal_name_full CrystEngComm
_journal_page_first 367
_journal_paper_doi 10.1039/b815885a
_journal_volume 11
_journal_year 2009
_chemical_formula_moiety 'C7 H8 Cu O7, 2(H2 O)'
_chemical_formula_sum 'C7 H12 Cu O9'
_chemical_formula_weight 303.71
_chemical_name_systematic
;
?
;
_space_group_IT_number 2
_symmetry_cell_setting triclinic
_symmetry_space_group_name_Hall '-P 1'
_symmetry_space_group_name_H-M 'P -1'
_atom_sites_solution_hydrogens geom
_atom_sites_solution_primary direct
_atom_sites_solution_secondary difmap
_audit_creation_method SHELXL-97
_cell_angle_alpha 68.7292(10)
_cell_angle_beta 75.1539(10)
_cell_angle_gamma 70.660(2)
_cell_formula_units_Z 2
_cell_length_a 7.3367(2)
_cell_length_b 8.0935(2)
_cell_length_c 10.9671(4)
_cell_measurement_reflns_used 1943
_cell_measurement_temperature 180(2)
_cell_measurement_theta_max 28.15
_cell_measurement_theta_min 2.80
_cell_volume 565.71(3)
_computing_cell_refinement Denzo
_computing_data_collection 'Collect, Nonius B.V.'
_computing_data_reduction 'Denzo and Scalepack'
_computing_structure_refinement 'SHELXL-97 (Sheldrick, 1997)'
_computing_structure_solution SIR-97
_diffrn_ambient_temperature 180(2)
_diffrn_detector_area_resol_mean 12.8
_diffrn_measured_fraction_theta_full 0.983
_diffrn_measured_fraction_theta_max 0.983
_diffrn_measurement_device_type 'Nonius CCD'
_diffrn_measurement_method '1 deg. \f and \w scans'
_diffrn_radiation_monochromator graphite
_diffrn_radiation_source 'fine-focus sealed tube'
_diffrn_radiation_type MoK\a
_diffrn_radiation_wavelength 0.71073
_diffrn_reflns_av_R_equivalents 0.0360
_diffrn_reflns_av_sigmaI/netI 0.0525
_diffrn_reflns_limit_h_max 9
_diffrn_reflns_limit_h_min 0
_diffrn_reflns_limit_k_max 10
_diffrn_reflns_limit_k_min -10
_diffrn_reflns_limit_l_max 14
_diffrn_reflns_limit_l_min -13
_diffrn_reflns_number 6132
_diffrn_reflns_theta_full 28.15
_diffrn_reflns_theta_max 28.15
_diffrn_reflns_theta_min 2.80
_diffrn_standards_number 0
_exptl_absorpt_coefficient_mu 1.966
_exptl_absorpt_correction_T_max 0.6945
_exptl_absorpt_correction_T_min 0.5901
_exptl_absorpt_correction_type multi-scan
_exptl_absorpt_process_details 'Blessing, 1995'
_exptl_crystal_colour blue
_exptl_crystal_density_diffrn 1.783
_exptl_crystal_density_method 'not measured'
_exptl_crystal_description prism
_exptl_crystal_F_000 310
_exptl_crystal_size_max 0.30
_exptl_crystal_size_mid 0.30
_exptl_crystal_size_min 0.20
_refine_diff_density_max 0.964
_refine_diff_density_min -0.837
_refine_diff_density_rms 0.130
_refine_ls_extinction_method none
_refine_ls_goodness_of_fit_ref 1.068
_refine_ls_hydrogen_treatment constr
_refine_ls_matrix_type full
_refine_ls_number_parameters 154
_refine_ls_number_reflns 2726
_refine_ls_number_restraints 0
_refine_ls_restrained_S_all 1.068
_refine_ls_R_factor_all 0.0667
_refine_ls_R_factor_gt 0.0508
_refine_ls_shift/su_max 0.000
_refine_ls_shift/su_mean 0.000
_refine_ls_structure_factor_coef Fsqd
_refine_ls_weighting_details 'calc w=1/[\s^2^(Fo^2^)+(0.0746P)^2^+0.7938P] where P=(Fo^2^+2Fc^2^)/3'
_refine_ls_weighting_scheme calc
_refine_ls_wR_factor_gt 0.1289
_refine_ls_wR_factor_ref 0.1386
_reflns_number_gt 2213
_reflns_number_total 2726
_reflns_threshold_expression >2sigma(I)
_cod_data_source_file b815885a.txt
_cod_data_source_block Compound-3(ra7)
_cod_database_code 7200447

loop_
_symmetry_equiv_pos_as_xyz
'x, y, z'
'-x, -y, -z'

loop_
_atom_site_label
_atom_site_type_symbol
_atom_site_fract_x
_atom_site_fract_y
_atom_site_fract_z
_atom_site_U_iso_or_equiv
_atom_site_adp_type
_atom_site_occupancy
_atom_site_symmetry_multiplicity
_atom_site_calc_flag
_atom_site_refinement_flags
_atom_site_disorder_assembly
_atom_site_disorder_group
Cu1 Cu 0.45318(6) 0.23368(6) 0.42749(4) 0.01806(17) Uani 1 1 d . . .
O2 O 0.4525(3) 0.0561(3) 0.6111(2) 0.0163(5) Uani 1 1 d . . .
C3 C 0.4404(5) 0.1332(5) 0.6967(3) 0.0165(7) Uani 1 1 d . . .
O4 O 0.4244(4) 0.3012(3) 0.6685(3) 0.0215(5) Uani 1 1 d . . .
C5 C 0.4271(5) 0.0211(5) 0.8408(3) 0.0163(7) Uani 1 1 d . . .
C6 C 0.2854(5) -0.0736(5) 0.8888(3) 0.0180(7) Uani 1 1 d . . .
H6 H 0.2269 -0.0925 0.8288 0.022 Uiso 1 1 calc R . .
C7 C 0.2270(5) -0.1424(5) 1.0257(3) 0.0179(7) Uani 1 1 d . . .
H7 H 0.1314 -0.2099 1.0572 0.021 Uiso 1 1 calc R . .
C8 C 0.3053(5) -0.1140(4) 1.1149(3) 0.0148(6) Uani 1 1 d . . .
C9 C 0.4691(5) -0.0344(4) 1.0700(3) 0.0142(6) Uani 1 1 d . . .
C10 C 0.1902(5) -0.1436(5) 1.2553(3) 0.0175(7) Uani 1 1 d . . .
O11 O 0.1517(4) -0.0128(4) 1.3041(3) 0.0222(5) Uani 1 1 d . . .
O12 O 0.1303(4) -0.2842(4) 1.3087(3) 0.0243(6) Uani 1 1 d . . .
O13 O 0.4458(5) 0.4046(4) 0.2428(3) 0.0350(7) Uani 1 1 d . . .
H13A H 0.5594 0.4420 0.1914 0.042 Uiso 1 1 d R . .
H13B H 0.3636 0.5247 0.2397 0.042 Uiso 1 1 d R . .
O14 O 0.7246(5) 0.2419(5) 0.4242(3) 0.0413(8) Uani 1 1 d . . .
H14A H 0.7734 0.1725 0.5055 0.050 Uiso 1 1 d R . .
H14B H 0.8155 0.2235 0.3480 0.050 Uiso 1 1 d R . .
O15 O 0.1644(4) 0.2720(5) 0.4457(3) 0.0407(8) Uani 1 1 d . . .
H15A H 0.0955 0.2386 0.5334 0.049 Uiso 1 1 d R . .
H15B H 0.1136 0.3879 0.3850 0.049 Uiso 1 1 d R . .
O16 O 0.1676(4) 0.3260(4) 0.1330(3) 0.0323(7) Uani 1 1 d . . .
H16A H 0.0571 0.4224 0.1484 0.039 Uiso 1 1 d R . .
H16B H 0.1658 0.2038 0.1850 0.039 Uiso 1 1 d R . .
O17 O -0.1988(4) 0.5472(4) 0.1345(3) 0.0345(7) Uani 1 1 d . . .
H17A H -0.2736 0.6123 0.1953 0.041 Uiso 1 1 d R . .
H17B H -0.1890 0.6151 0.0431 0.041 Uiso 1 1 d R . .

loop_
_atom_site_aniso_label
_atom_site_aniso_U_11
_atom_site_aniso_U_22
_atom_site_aniso_U_33
_atom_site_aniso_U_23
_atom_site_aniso_U_13
_atom_site_aniso_U_12
Cu1 0.0193(3) 0.0200(3) 0.0133(3) -0.00359(17) -0.00174(16) -0.00543(16)
O2 0.0219(12) 0.0190(12) 0.0089(11) -0.0046(9) -0.0024(9) -0.0063(9)
C3 0.0116(15) 0.0223(18) 0.0134(17) -0.0057(14) -0.0009(12) -0.0022(12)
O4 0.0291(14) 0.0169(12) 0.0168(13) -0.0039(10) -0.0042(10) -0.0045(10)
C5 0.0154(16) 0.0173(16) 0.0142(17) -0.0076(13) -0.0015(12) 0.0005(12)
C6 0.0170(16) 0.0201(17) 0.0168(18) -0.0071(14) -0.0014(12) -0.0041(12)
C7 0.0179(16) 0.0168(16) 0.0158(17) -0.0035(13) -0.0008(12) -0.0035(12)
C8 0.0168(16) 0.0126(15) 0.0109(16) -0.0014(12) -0.0027(12) -0.0008(11)
C9 0.0168(15) 0.0115(15) 0.0115(17) -0.0051(12) -0.0015(12) 0.0012(11)
C10 0.0180(16) 0.0204(17) 0.0108(16) -0.0039(13) -0.0010(12) -0.0028(12)
O11 0.0220(13) 0.0246(13) 0.0173(13) -0.0099(11) 0.0020(10) -0.0028(10)
O12 0.0282(14) 0.0246(14) 0.0176(13) -0.0048(11) 0.0046(10) -0.0117(10)
O13 0.0407(17) 0.0296(16) 0.0294(17) -0.0045(13) -0.0043(13) -0.0085(13)
O14 0.0361(17) 0.060(2) 0.0287(17) -0.0054(16) -0.0070(13) -0.0209(15)
O15 0.0294(16) 0.055(2) 0.0276(17) -0.0071(15) -0.0011(12) -0.0073(14)
O16 0.0350(16) 0.0210(14) 0.0355(17) -0.0059(12) -0.0097(13) -0.0002(11)
O17 0.0323(15) 0.0320(16) 0.0285(16) -0.0114(13) 0.0041(12) 0.0007(12)

loop_
_atom_type_symbol
_atom_type_description
_atom_type_scat_dispersion_real
_atom_type_scat_dispersion_imag
_atom_type_scat_source
C C 0.0033 0.0016 'International Tables Vol C Tables 4.2.6.8 and 6.1.1.4'
H H 0.0000 0.0000 'International Tables Vol C Tables 4.2.6.8 and 6.1.1.4'
O O 0.0106 0.0060 'International Tables Vol C Tables 4.2.6.8 and 6.1.1.4'
Cu Cu 0.3201 1.2651 'International Tables Vol C Tables 4.2.6.8 and 6.1.1.4'

loop_
_geom_angle_atom_site_label_1
_geom_angle_atom_site_label_2
_geom_angle_atom_site_label_3
_geom_angle
_geom_angle_site_symmetry_1
_geom_angle_site_symmetry_3
_geom_angle_publ_flag
O13 Cu1 O15 88.11(13) . . ?
O13 Cu1 O2 177.21(11) . . ?
O15 Cu1 O2 89.94(12) . . ?
O13 Cu1 O14 91.90(13) . . ?
O15 Cu1 O14 167.59(15) . . ?
O2 Cu1 O14 90.44(12) . . ?
O13 Cu1 O2 101.01(11) . 2_656 ?
O15 Cu1 O2 96.19(12) . 2_656 ?
O2 Cu1 O2 77.22(9) . 2_656 ?
O14 Cu1 O2 95.98(12) . 2_656 ?
C3 O2 Cu1 111.9(2) . . ?
C3 O2 Cu1 143.3(2) . 2_656 ?
Cu1 O2 Cu1 102.78(9) . 2_656 ?
O4 C3 O2 123.3(3) . . ?
O4 C3 C5 117.7(3) . . ?
O2 C3 C5 118.7(3) . . ?
C6 C5 C9 120.3(3) . 2_657 ?
C6 C5 C3 116.2(3) . . ?
C9 C5 C3 122.6(3) 2_657 . ?
C5 C6 C7 120.5(3) . . ?
C5 C6 H6 119.8 . . ?
C7 C6 H6 119.8 . . ?
C8 C7 C6 121.2(3) . . ?
C8 C7 H7 119.4 . . ?
C6 C7 H7 119.4 . . ?
C7 C8 C9 120.0(3) . . ?
C7 C8 C10 115.8(3) . . ?
C9 C8 C10 123.6(3) . . ?
C5 C9 C9 118.6(4) 2_657 2_657 ?
C5 C9 C8 122.8(3) 2_657 . ?
C9 C9 C8 118.5(4) 2_657 . ?
O12 C10 O11 125.2(3) . . ?
O12 C10 C8 118.7(3) . . ?
O11 C10 C8 115.9(3) . . ?
Cu1 O13 H13A 120.3 . . ?
Cu1 O13 H13B 112.7 . . ?
H13A O13 H13B 96.6 . . ?
Cu1 O14 H14A 113.5 . . ?
Cu1 O14 H14B 115.2 . . ?
H14A O14 H14B 113.9 . . ?
Cu1 O15 H15A 116.7 . . ?
Cu1 O15 H15B 107.9 . . ?
H15A O15 H15B 119.3 . . ?
H16A O16 H16B 117.9 . . ?
H17A O17 H17B 117.2 . . ?

loop_
_geom_bond_atom_site_label_1
_geom_bond_atom_site_label_2
_geom_bond_distance
_geom_bond_site_symmetry_2
_geom_bond_publ_flag
Cu1 O13 1.999(3) . ?
Cu1 O15 2.004(3) . ?
Cu1 O2 2.005(2) . ?
Cu1 O14 2.005(3) . ?
Cu1 O2 2.378(2) 2_656 ?
O2 C3 1.274(4) . ?
O2 Cu1 2.378(2) 2_656 ?
C3 O4 1.251(4) . ?
C3 C5 1.507(5) . ?
C5 C6 1.379(5) . ?
C5 C9 1.435(5) 2_657 ?
C6 C7 1.404(5) . ?
C6 H6 0.9500 . ?
C7 C8 1.371(5) . ?
C7 H7 0.9500 . ?
C8 C9 1.442(5) . ?
C8 C10 1.530(5) . ?
C9 C5 1.435(5) 2_657 ?
C9 C9 1.436(6) 2_657 ?
C10 O12 1.243(4) . ?
C10 O11 1.274(4) . ?
O13 H13A 0.9524 . ?
O13 H13B 0.9529 . ?
O14 H14A 0.9514 . ?
O14 H14B 0.9514 . ?
O15 H15A 0.9517 . ?
O15 H15B 0.9512 . ?
O16 H16A 0.9493 . ?
O16 H16B 0.9482 . ?
O17 H17A 0.9488 . ?
O17 H17B 0.9496 . ?

loop_
_geom_hbond_atom_site_label_D
_geom_hbond_atom_site_label_H
_geom_hbond_atom_site_label_A
_geom_hbond_distance_DH
_geom_hbond_distance_HA
_geom_hbond_distance_DA
_geom_hbond_angle_DHA
_geom_hbond_site_symmetry_A
O13 H13A O17 0.95 2.08 2.992(4) 161.0 1_655
O13 H13B O12 0.95 2.08 2.971(4) 155.0 1_564
O14 H14A O11 0.95 2.12 3.066(4) 173.2 2_657
O14 H14B O11 0.95 2.63 3.373(4) 135.5 1_654
O15 H15A O12 0.95 2.11 3.001(4) 154.5 2_557
O15 H15B O12 0.95 2.51 3.302(4) 140.5 1_564
O16 H16A O17 0.95 1.83 2.691(4) 149.5 .
O16 H16B O11 0.95 1.78 2.723(4) 171.2 1_554
O17 H17A O4 0.95 1.83 2.768(4) 170.0 2_566
O17 H17B O16 0.95 1.79 2.709(4) 161.8 2_565
